data_4121785
loop_
_publ_author_name
'Dai, Feng-Rong'
'Sambasivam, Uma'
'Hammerstrom, Alex J.'
'Wang, Zhenqiang'

_publ_section_title
;
 Synthetic Supercontainers Exhibit Distinct Solution versus Solid State
 Guest-Binding Behavior.
;
_journal_issue 20
_journal_name_full 'Journal of the American Chemical Society'
_journal_page_first 7480
_journal_page_last 7491
_journal_paper_doi 10.1021/ja502839b
_journal_volume 136
_journal_year 2014
_chemical_formula_moiety 'C336 H324 Co24 O126 S24'
_chemical_formula_sum 'C336 H324 Co24 O126 S24'
_chemical_formula_weight 8561.71
_chemical_name_systematic
; 
 ? 
;
_space_group_IT_number 87
_symmetry_cell_setting tetragonal
_symmetry_space_group_name_Hall '-I 4'
_symmetry_space_group_name_H-M 'I 4/m'
_atom_sites_solution_hydrogens geom
_atom_sites_solution_primary direct
_atom_sites_solution_secondary difmap
_audit_creation_method SHELXL-97
_cell_angle_alpha 90.00
_cell_angle_beta 90.00
_cell_angle_gamma 90.00
_cell_formula_units_Z 2
_cell_length_a 28.618(2)
_cell_length_b 28.618(2)
_cell_length_c 41.216(6)
_cell_measurement_reflns_used 9762
_cell_measurement_temperature 100(2)
_cell_measurement_theta_max 21.12
_cell_measurement_theta_min 2.17
_cell_volume 33755(6)
_computing_cell_refinement 'Bruker SMART'
_computing_data_collection 'Bruker SMART'
_computing_data_reduction 'Bruker SAINT'
_computing_molecular_graphics 'Bruker SHELXTL'
_computing_publication_material 'Bruker SHELXTL'
_computing_structure_refinement 'SHELXL-97 (Sheldrick, 1997)'
_computing_structure_solution 'SHELXS-97 (Sheldrick, 1990)'
_diffrn_ambient_temperature 100(2)
_diffrn_measured_fraction_theta_full 0.990
_diffrn_measured_fraction_theta_max 0.990
_diffrn_measurement_device_type 'CCD area detector'
_diffrn_measurement_method 'phi and omega scans'
_diffrn_radiation_monochromator graphite
_diffrn_radiation_source 'fine-focus sealed tube'
_diffrn_radiation_type MoK\a
_diffrn_radiation_wavelength 0.71073
_diffrn_reflns_av_R_equivalents 0.0765
_diffrn_reflns_av_sigmaI/netI 0.0409
_diffrn_reflns_limit_h_max 29
_diffrn_reflns_limit_h_min -28
_diffrn_reflns_limit_k_max 28
_diffrn_reflns_limit_k_min -28
_diffrn_reflns_limit_l_max 41
_diffrn_reflns_limit_l_min -41
_diffrn_reflns_number 96887
_diffrn_reflns_theta_full 21.14
_diffrn_reflns_theta_max 21.14
_diffrn_reflns_theta_min 1.73
_exptl_absorpt_coefficient_mu 0.694
_exptl_absorpt_correction_T_max 0.7228
_exptl_absorpt_correction_T_min 0.6066
_exptl_absorpt_correction_type multi-scan
_exptl_absorpt_process_details SADABS
_exptl_crystal_colour Red
_exptl_crystal_density_diffrn 0.842
_exptl_crystal_density_meas ?
_exptl_crystal_density_method 'not measured'
_exptl_crystal_description block
_exptl_crystal_F_000 8760
_exptl_crystal_size_max 0.80
_exptl_crystal_size_mid 0.60
_exptl_crystal_size_min 0.50
_platon_squeeze_details
;
;
_refine_diff_density_max 3.165
_refine_diff_density_min -0.773
_refine_diff_density_rms 0.141
_refine_ls_extinction_method none
_refine_ls_goodness_of_fit_ref 1.590
_refine_ls_hydrogen_treatment constr
_refine_ls_matrix_type full
_refine_ls_number_parameters 606
_refine_ls_number_reflns 9319
_refine_ls_number_restraints 39
_refine_ls_restrained_S_all 1.595
_refine_ls_R_factor_all 0.1709
_refine_ls_R_factor_gt 0.1496
_refine_ls_shift/su_max 0.002
_refine_ls_shift/su_mean 0.000
_refine_ls_structure_factor_coef Fsqd
_refine_ls_weighting_details 'calc w=1/[\s^2^(Fo^2^)+(0.2200P)^2^+0.0833P] where P=(Fo^2^+2Fc^2^)/3'
_refine_ls_weighting_scheme calc
_refine_ls_wR_factor_gt 0.3957
_refine_ls_wR_factor_ref 0.4310
_reflns_number_gt 6450
_reflns_number_total 9319
_reflns_threshold_expression >2sigma(I)
_cod_data_source_file ja502839b_si_002.cif
_cod_data_source_block MOSC-II-tBu-Co
_cod_depositor_comments
;
The following automatic conversions were performed:

'_symmetry_cell_setting' value 'Tetragonal' changed to 'tetragonal'
according to
/usr/data/users/saulius/crontab/automatic-downloads/rss-feeds/ACS/lib/dictionaries/cif_core.dic
dictionary named 'cif_core.dic' version 2.4.2 from 2011-04-26.

Automatic conversion script
Id: cif_fix_values 2281 2013-09-26 08:29:07Z andrius 

 Adding full bibliography for 4121782--4121788.cif.

The following automatic conversions were performed:

'_exptl_crystal_density_meas' value 'none' was changed to '?' - the
value is perceived as not measured.

Automatic conversion script
Id: cif_fix_values 3008 2015-01-20 13:52:24Z robertas 
;
_cod_original_cell_volume 33756(6)
_cod_original_sg_symbol_H-M I4/m
_cod_database_code 4121785

loop_
_symmetry_equiv_pos_as_xyz
'x, y, z'
'-x, -y, z'
'-y, x, z'
'y, -x, z'
'x+1/2, y+1/2, z+1/2'
'-x+1/2, -y+1/2, z+1/2'
'-y+1/2, x+1/2, z+1/2'
'y+1/2, -x+1/2, z+1/2'
'-x, -y, -z'
'x, y, -z'
'y, -x, -z'
'-y, x, -z'
'-x+1/2, -y+1/2, -z+1/2'
'x+1/2, y+1/2, -z+1/2'
'y+1/2, -x+1/2, -z+1/2'
'-y+1/2, x+1/2, -z+1/2'

loop_
_atom_site_label
_atom_site_type_symbol
_atom_site_fract_x
_atom_site_fract_y
_atom_site_fract_z
_atom_site_U_iso_or_equiv
_atom_site_adp_type
_atom_site_occupancy
_atom_site_symmetry_multiplicity
_atom_site_calc_flag
_atom_site_refinement_flags
Co1 Co 0.82553(5) 0.27731(4) 0.46357(3) 0.0647(6) Uani 1 1 d .
Co2 Co 0.92272(4) 0.31736(4) 0.46361(3) 0.0585(6) Uani 1 1 d .
Co3 Co 0.93052(4) 0.02590(4) 0.27806(3) 0.0581(6) Uani 1 1 d .
S1 S 0.75106(10) 0.34120(11) 0.43148(7) 0.0764(9) Uani 1 1 d .
S2 S 0.93128(9) 0.41508(10) 0.43218(6) 0.0701(8) Uani 1 1 d .
S3 S 0.86884(10) 0.04472(11) 0.21705(8) 0.0791(9) Uani 1 1 d .
O1 O 0.8809(3) 0.2768(3) 0.5000 0.073(3) Uani 1 2 d S
O2 O 0.7874(3) 0.3113(3) 0.5000 0.072(3) Uani 1 2 d S
O3 O 0.7666(2) 0.2945(3) 0.4338(2) 0.098(2) Uani 1 1 d .
O4 O 0.7112(3) 0.3492(3) 0.41130(18) 0.092(2) Uani 1 1 d .
O5 O 0.85507(19) 0.3425(2) 0.4507(2) 0.072(2) Uani 1 1 d .
O6 O 0.9522(2) 0.3705(2) 0.43402(15) 0.0667(18) Uani 1 1 d .
O7 O 0.9559(2) 0.4487(3) 0.41234(17) 0.087(2) Uani 1 1 d .
O8 O 0.9274(3) 0.3669(3) 0.5000 0.067(2) Uani 1 2 d S
O9 O 1.0000 0.0000 0.2927(3) 0.065(3) Uani 1 4 d S
O10 O 0.9333(2) -0.0311(2) 0.24527(15) 0.0661(17) Uani 1 1 d U
O11 O 0.8694(2) 0.0452(2) 0.25127(18) 0.080(2) Uani 1 1 d .
O12 O 0.8250(2) 0.0593(3) 0.20252(18) 0.091(2) Uani 1 1 d .
O13 O 0.8535(3) 0.2440(2) 0.42469(19) 0.080(2) Uani 1 1 d .
O14 O 0.9256(3) 0.2727(2) 0.42538(19) 0.082(2) Uani 1 1 d .
O15 O 0.9202(3) 0.0819(3) 0.30807(17) 0.082(2) Uani 1 1 d .
O16 O 0.9921(3) 0.1107(3) 0.30981(18) 0.089(2) Uani 1 1 d .
O17 O 0.7953(3) 0.2148(2) 0.4720(2) 0.092(3) Uani 1 1 d .
O18 O 0.7047(2) -0.0110(3) 0.47319(18) 0.0763(19) Uani 1 1 d .
C1 C 0.7545(4) 0.3436(3) 0.5000 0.036(3) Uani 1 2 d S
C2 C 0.7354(4) 0.3588(4) 0.4709(2) 0.073(3) Uani 1 1 d .
C3 C 0.6992(3) 0.3931(4) 0.4702(3) 0.078(3) Uani 1 1 d .
H3 H 0.6871 0.4037 0.4500 0.094 Uiso 1 1 calc R
C4 C 0.6811(4) 0.4114(4) 0.5000 0.058(3) Uani 1 2 d S
C5 C 0.6423(6) 0.4470(7) 0.5000 0.101(6) Uani 1 2 d S
C6 C 0.5956(6) 0.4174(8) 0.5000 0.116(7) Uani 1 2 d S
H6A H 0.5930 0.3982 0.5190 0.174 Uiso 1 1 d R
H6B H 0.5711 0.4403 0.5000 0.174 Uiso 1 2 d SR
C7 C 0.6414(5) 0.4752(5) 0.5300(3) 0.116(5) Uani 1 1 d .
H7A H 0.6436 0.4545 0.5489 0.175 Uiso 1 1 calc R
H7B H 0.6122 0.4929 0.5311 0.175 Uiso 1 1 calc R
H7C H 0.6679 0.4969 0.5300 0.175 Uiso 1 1 calc R
C8 C 0.8430(3) 0.3761(3) 0.43051(18) 0.043(2) Uani 1 1 d .
C9 C 0.7966(3) 0.3783(4) 0.4176(2) 0.064(3) Uani 1 1 d .
C10 C 0.7838(4) 0.4092(4) 0.3937(3) 0.097(4) Uani 1 1 d .
H10 H 0.7527 0.4088 0.3857 0.117 Uiso 1 1 calc R
C11 C 0.8163(5) 0.4417(5) 0.3808(4) 0.118(5) Uani 1 1 d .
C12 C 0.8612(5) 0.4425(4) 0.3949(3) 0.104(4) Uani 1 1 d .
H12 H 0.8834 0.4654 0.3887 0.124 Uiso 1 1 calc R
C13 C 0.8725(4) 0.4089(4) 0.4183(2) 0.075(3) Uani 1 1 d .
C14 C 0.8045(11) 0.4765(13) 0.3526(8) 0.262(10) Uani 1 1 d U
C15 C 0.7607(8) 0.4665(10) 0.3389(6) 0.255(10) Uani 1 1 d U
H15A H 0.7565 0.4851 0.3191 0.382 Uiso 1 1 calc R
H15B H 0.7361 0.4742 0.3545 0.382 Uiso 1 1 calc R
H15C H 0.7590 0.4332 0.3335 0.382 Uiso 1 1 calc R
C16 C 0.8072(9) 0.5257(12) 0.3662(7) 0.275(12) Uani 1 1 d U
H16A H 0.7936 0.5477 0.3507 0.412 Uiso 1 1 calc R
H16B H 0.8399 0.5340 0.3702 0.412 Uiso 1 1 calc R
H16C H 0.7898 0.5272 0.3867 0.412 Uiso 1 1 calc R
C17 C 0.8427(9) 0.4759(11) 0.3278(7) 0.261(11) Uani 1 1 d U
H17A H 0.8431 0.4454 0.3169 0.392 Uiso 1 1 calc R
H17B H 0.8728 0.4813 0.3384 0.392 Uiso 1 1 calc R
H17C H 0.8371 0.5005 0.3117 0.392 Uiso 1 1 calc R
C18 C 0.9281(4) 0.4150(3) 0.5000 0.042(3) Uani 1 2 d S
C19 C 0.9257(3) 0.4405(3) 0.4710(2) 0.060(3) Uani 1 1 d .
C20 C 0.9222(4) 0.4874(4) 0.4706(3) 0.074(3) Uani 1 1 d .
H20 H 0.9210 0.5035 0.4505 0.088 Uiso 1 1 calc R
C21 C 0.9203(5) 0.5127(5) 0.5000 0.086(5) Uani 1 2 d S
C22 C 0.9165(6) 0.5691(5) 0.5000 0.102(6) Uani 1 2 d S
C23 C 0.9512(9) 0.5839(8) 0.5236(8) 0.31(2) Uani 1 1 d .
H23A H 0.9526 0.5611 0.5414 0.460 Uiso 1 1 calc R
H23B H 0.9424 0.6146 0.5324 0.460 Uiso 1 1 calc R
H23C H 0.9818 0.5861 0.5131 0.460 Uiso 1 1 calc R
C24 C 0.8712(9) 0.5822(8) 0.5000 0.31(3) Uani 1 2 d S
H24A H 0.8715 0.6158 0.5000 0.465 Uiso 1 2 d SR
H24B H 0.8553 0.5711 0.4810 0.465 Uiso 1 1 d R
C25 C 0.9133(3) -0.0418(3) 0.21707(17) 0.0410(18) Uani 1 1 d U
C26 C 0.9200(4) -0.0868(4) 0.2033(2) 0.081(3) Uani 1 1 d .
C27 C 0.9006(5) -0.0959(4) 0.1730(3) 0.097(4) Uani 1 1 d .
H27 H 0.9059 -0.1256 0.1633 0.116 Uiso 1 1 calc R
C28 C 0.8741(5) -0.0638(5) 0.1567(3) 0.111(4) Uani 1 1 d .
C29 C 0.8636(4) -0.0204(5) 0.1714(3) 0.104(4) Uani 1 1 d .
H29 H 0.8453 0.0025 0.1606 0.125 Uiso 1 1 calc R
C30 C 0.8820(3) -0.0124(4) 0.2040(2) 0.064(2) Uani 1 1 d U
C31 C 0.8501(8) -0.0747(7) 0.1230(4) 0.152(7) Uani 1 1 d .
C32 C 0.8905(7) -0.0974(8) 0.1002(4) 0.198(10) Uani 1 1 d .
H32A H 0.9181 -0.1044 0.1135 0.297 Uiso 1 1 calc R
H32B H 0.8991 -0.0751 0.0832 0.297 Uiso 1 1 calc R
H32C H 0.8788 -0.1262 0.0903 0.297 Uiso 1 1 calc R
C33 C 0.8105(8) -0.1095(8) 0.1269(5) 0.204(10) Uani 1 1 d .
H33A H 0.8215 -0.1366 0.1393 0.306 Uiso 1 1 calc R
H33B H 0.7997 -0.1197 0.1055 0.306 Uiso 1 1 calc R
H33C H 0.7846 -0.0946 0.1386 0.306 Uiso 1 1 calc R
C34 C 0.8389(13) -0.0327(6) 0.1031(5) 0.30(2) Uani 1 1 d .
H34A H 0.8275 -0.0426 0.0818 0.448 Uiso 1 1 calc R
H34B H 0.8672 -0.0137 0.1004 0.448 Uiso 1 1 calc R
H34C H 0.8148 -0.0142 0.1141 0.448 Uiso 1 1 calc R
C35 C 0.8948(5) 0.2444(4) 0.4153(3) 0.085(3) Uani 1 1 d .
C36 C 0.9087(4) 0.2128(5) 0.3885(4) 0.108(5) Uani 1 1 d .
C37 C 0.9557(6) 0.2072(5) 0.3786(3) 0.135(6) Uani 1 1 d .
H37 H 0.9797 0.2254 0.3882 0.163 Uiso 1 1 calc R
C38 C 0.9657(4) 0.1760(5) 0.3559(4) 0.121(5) Uani 1 1 d .
H38 H 0.9969 0.1746 0.3481 0.145 Uiso 1 1 calc R
C39 C 0.9351(5) 0.1472(4) 0.3435(3) 0.086(3) Uani 1 1 d .
C40 C 0.8928(6) 0.1490(5) 0.3527(3) 0.126(5) Uani 1 1 d .
H40 H 0.8714 0.1273 0.3436 0.152 Uiso 1 1 calc R
C41 C 0.8756(4) 0.1813(5) 0.3758(3) 0.115(5) Uani 1 1 d .
H41 H 0.8438 0.1817 0.3824 0.138 Uiso 1 1 calc R
C42 C 0.9499(6) 0.1102(4) 0.3190(3) 0.098(4) Uani 1 1 d .
C43 C 0.7885(5) 0.1976(5) 0.5000 0.098(7) Uani 1 2 d S
C44 C 0.7649(6) 0.1489(6) 0.5000 0.103(6) Uani 1 2 d S
C45 C 0.7578(6) 0.1262(5) 0.4719(4) 0.133(6) Uani 1 1 d .
H45 H 0.7654 0.1415 0.4521 0.160 Uiso 1 1 calc R
C46 C 0.7391(5) 0.0796(4) 0.4706(4) 0.109(5) Uani 1 1 d .
H46 H 0.7325 0.0652 0.4504 0.131 Uiso 1 1 calc R
C47 C 0.7307(5) 0.0558(4) 0.5000 0.085(5) Uani 1 2 d S
C48 C 0.7131(4) 0.0066(6) 0.5000 0.073(5) Uani 1 2 d S

loop_
_atom_site_aniso_label
_atom_site_aniso_U_11
_atom_site_aniso_U_22
_atom_site_aniso_U_33
_atom_site_aniso_U_23
_atom_site_aniso_U_13
_atom_site_aniso_U_12
Co1 0.0619(10) 0.0517(9) 0.0804(12) -0.0070(6) 0.0028(6) -0.0009(6)
Co2 0.0576(9) 0.0525(9) 0.0654(11) -0.0061(6) -0.0005(6) 0.0060(6)
Co3 0.0674(9) 0.0669(9) 0.0401(10) -0.0067(6) 0.0010(6) 0.0001(6)
S1 0.0719(18) 0.092(2) 0.065(2) -0.0054(14) -0.0090(14) -0.0025(15)
S2 0.0729(17) 0.0723(18) 0.0652(19) 0.0090(14) -0.0014(13) -0.0016(14)
S3 0.0713(18) 0.093(2) 0.073(2) -0.0182(16) -0.0150(15) 0.0040(15)
O1 0.047(5) 0.074(6) 0.098(7) 0.000 0.000 -0.013(4)
O2 0.063(6) 0.074(6) 0.078(7) 0.000 0.000 0.026(5)
O3 0.073(5) 0.092(6) 0.128(7) -0.013(5) -0.020(4) 0.013(4)
O4 0.085(5) 0.110(6) 0.080(5) -0.033(4) -0.006(4) 0.002(4)
O5 0.040(3) 0.050(4) 0.126(6) -0.011(4) 0.009(4) 0.003(3)
O6 0.066(4) 0.065(4) 0.068(4) -0.002(3) 0.018(3) -0.001(3)
O7 0.088(5) 0.101(5) 0.071(5) 0.020(4) 0.012(4) 0.005(4)
O8 0.075(6) 0.055(6) 0.072(6) 0.000 0.000 0.004(4)
O9 0.045(4) 0.045(4) 0.104(10) 0.000 0.000 0.000
O10 0.069(4) 0.073(4) 0.057(4) -0.013(3) -0.002(3) 0.018(3)
O11 0.064(4) 0.096(5) 0.079(6) -0.013(4) -0.008(4) 0.012(4)
O12 0.079(5) 0.117(6) 0.076(5) -0.026(4) -0.020(4) 0.018(4)
O13 0.068(5) 0.065(4) 0.106(6) -0.031(4) 0.011(4) 0.012(4)
O14 0.082(5) 0.061(4) 0.103(6) -0.017(4) -0.011(4) 0.011(4)
O15 0.092(5) 0.092(5) 0.062(5) -0.012(4) 0.013(4) 0.002(4)
O16 0.088(6) 0.111(6) 0.069(5) -0.024(4) -0.002(4) 0.001(5)
O17 0.117(6) 0.045(4) 0.115(7) 0.014(4) 0.026(5) -0.015(4)
O18 0.073(5) 0.085(5) 0.071(5) 0.009(4) -0.010(4) -0.011(4)
C1 0.043(7) 0.017(5) 0.048(8) 0.000 0.000 -0.019(5)
C2 0.071(7) 0.086(8) 0.063(7) 0.010(6) -0.011(5) 0.009(6)
C3 0.061(7) 0.118(9) 0.056(7) 0.005(6) 0.010(5) -0.001(7)
C4 0.054(8) 0.050(7) 0.071(10) 0.000 0.000 -0.005(6)
C5 0.099(14) 0.152(17) 0.053(11) 0.000 0.000 0.023(13)
C6 0.077(12) 0.151(17) 0.121(16) 0.000 0.000 0.035(12)
C7 0.130(12) 0.121(11) 0.098(10) 0.002(8) 0.006(8) 0.053(9)
C8 0.060(6) 0.040(5) 0.029(5) 0.004(4) 0.002(4) 0.025(4)
C9 0.064(6) 0.092(7) 0.037(6) -0.004(5) -0.013(5) 0.016(5)
C10 0.087(8) 0.103(9) 0.102(10) 0.013(8) -0.025(7) 0.006(7)
C11 0.085(9) 0.138(11) 0.131(12) 0.073(10) -0.028(8) -0.003(9)
C12 0.120(11) 0.090(9) 0.101(10) 0.038(8) 0.021(8) 0.022(7)
C13 0.107(8) 0.084(7) 0.034(6) -0.003(6) -0.005(5) 0.008(7)
C14 0.196(15) 0.33(2) 0.260(18) 0.170(17) -0.106(13) -0.123(16)
C15 0.206(17) 0.31(2) 0.247(19) 0.187(17) -0.144(15) -0.106(16)
C16 0.202(17) 0.33(3) 0.29(2) 0.15(2) -0.130(16) -0.105(19)
C17 0.186(17) 0.36(2) 0.24(2) 0.180(18) -0.102(15) -0.126(17)
C18 0.035(6) 0.012(6) 0.079(10) 0.000 0.000 0.004(4)
C19 0.049(5) 0.048(6) 0.082(7) 0.020(5) -0.012(5) 0.003(4)
C20 0.072(7) 0.057(7) 0.091(8) -0.003(6) -0.025(6) -0.008(5)
C21 0.066(10) 0.069(10) 0.124(16) 0.000 0.000 -0.020(8)
C22 0.074(11) 0.064(10) 0.169(19) 0.000 0.000 -0.012(9)
C23 0.23(2) 0.17(2) 0.52(6) -0.10(3) -0.17(3) -0.019(18)
C24 0.10(2) 0.083(17) 0.74(10) 0.000 0.000 0.041(14)
C25 0.043(4) 0.066(4) 0.014(4) -0.023(3) 0.008(3) -0.001(3)
C26 0.099(8) 0.122(9) 0.021(6) -0.013(6) -0.007(5) 0.000(7)
C27 0.141(11) 0.067(7) 0.082(9) 0.004(6) -0.002(8) 0.026(7)
C28 0.132(11) 0.104(10) 0.096(10) -0.030(9) -0.010(9) -0.015(9)
C29 0.093(9) 0.124(11) 0.095(10) -0.002(8) -0.018(7) -0.004(8)
C30 0.063(5) 0.095(6) 0.035(5) -0.011(4) 0.008(4) 0.003(4)
C31 0.202(19) 0.188(17) 0.067(9) -0.021(10) -0.065(11) 0.029(15)
C32 0.188(18) 0.31(3) 0.095(12) -0.123(16) 0.004(12) -0.051(18)
C33 0.190(19) 0.23(2) 0.19(2) -0.071(17) -0.098(17) -0.034(18)
C34 0.62(6) 0.104(13) 0.17(2) -0.017(13) -0.23(3) 0.09(2)
C35 0.107(10) 0.088(9) 0.061(8) -0.002(6) -0.015(7) 0.014(8)
C36 0.083(9) 0.104(9) 0.136(12) -0.026(9) 0.042(9) 0.033(8)
C37 0.183(16) 0.108(10) 0.115(11) -0.088(10) 0.031(11) -0.065(10)
C38 0.071(8) 0.144(12) 0.148(13) -0.088(11) 0.014(8) 0.021(8)
C39 0.093(9) 0.089(8) 0.076(8) -0.027(7) -0.017(8) 0.021(8)
C40 0.144(14) 0.139(12) 0.097(10) -0.088(9) -0.023(10) 0.020(10)
C41 0.081(8) 0.166(13) 0.098(9) -0.081(10) 0.018(7) -0.023(9)
C42 0.125(12) 0.068(8) 0.101(10) 0.015(7) -0.070(10) -0.001(8)
C43 0.034(8) 0.045(10) 0.22(3) 0.000 0.000 -0.004(7)
C44 0.083(12) 0.069(12) 0.16(2) 0.000 0.000 -0.018(9)
C45 0.175(16) 0.085(11) 0.141(14) 0.026(9) 0.011(12) -0.041(10)
C46 0.148(12) 0.039(7) 0.141(12) 0.008(7) -0.008(9) -0.036(7)
C47 0.081(10) 0.020(7) 0.155(17) 0.000 0.000 0.002(7)
C48 0.024(7) 0.132(15) 0.063(11) 0.000 0.000 0.025(8)

loop_
_atom_type_symbol
_atom_type_description
_atom_type_scat_dispersion_real
_atom_type_scat_dispersion_imag
_atom_type_scat_source
C C 0.0033 0.0016 'International Tables Vol C Tables 4.2.6.8 and 6.1.1.4'
H H 0.0000 0.0000 'International Tables Vol C Tables 4.2.6.8 and 6.1.1.4'
O O 0.0106 0.0060 'International Tables Vol C Tables 4.2.6.8 and 6.1.1.4'
S S 0.1246 0.1234 'International Tables Vol C Tables 4.2.6.8 and 6.1.1.4'
Co Co 0.3494 0.9721 'International Tables Vol C Tables 4.2.6.8 and 6.1.1.4'

loop_
_geom_angle_atom_site_label_1
_geom_angle_atom_site_label_2
_geom_angle_atom_site_label_3
_geom_angle
_geom_angle_site_symmetry_1
_geom_angle_site_symmetry_3
O17 Co1 O13 83.6(3) . .
O17 Co1 O2 93.7(4) . .
O13 Co1 O2 171.6(3) . .
O17 Co1 O5 175.2(3) . .
O13 Co1 O5 93.4(3) . .
O2 Co1 O5 88.7(3) . .
O17 Co1 O3 87.9(3) . .
O13 Co1 O3 88.0(3) . .
O2 Co1 O3 83.9(3) . .
O5 Co1 O3 88.2(3) . .
O17 Co1 O1 100.8(3) . .
O13 Co1 O1 104.7(3) . .
O2 Co1 O1 83.6(3) . .
O5 Co1 O1 83.6(3) . .
O3 Co1 O1 165.2(3) . .
O14 Co2 O18 85.3(3) . 4_665
O14 Co2 O8 172.5(3) . .
O18 Co2 O8 90.6(3) 4_665 .
O14 Co2 O5 93.2(3) . .
O18 Co2 O5 176.1(3) 4_665 .
O8 Co2 O5 90.5(3) . .
O14 Co2 O6 89.4(3) . .
O18 Co2 O6 87.9(3) 4_665 .
O8 Co2 O6 84.2(3) . .
O5 Co2 O6 88.6(3) . .
O14 Co2 O1 102.4(3) . .
O18 Co2 O1 102.0(3) 4_665 .
O8 Co2 O1 84.5(3) . .
O5 Co2 O1 81.8(3) . .
O6 Co2 O1 165.1(3) . .
O14 Co2 Co2 140.9(2) . 10_556
O18 Co2 Co2 78.8(2) 4_665 10_556
O8 Co2 Co2 43.54(17) . 10_556
O5 Co2 Co2 104.5(2) . 10_556
O6 Co2 Co2 125.05(17) . 10_556
O1 Co2 Co2 48.01(14) . 10_556
O16 Co3 O15 84.1(3) 3_645 .
O16 Co3 O10 174.4(3) 3_645 4_665
O15 Co3 O10 91.7(3) . 4_665
O16 Co3 O10 93.8(3) 3_645 .
O15 Co3 O10 173.5(3) . .
O10 Co3 O10 89.9(3) 4_665 .
O16 Co3 O11 88.9(3) 3_645 .
O15 Co3 O11 89.5(3) . .
O10 Co3 O11 87.2(3) 4_665 .
O10 Co3 O11 84.3(3) . .
O16 Co3 O9 100.9(4) 3_645 .
O15 Co3 O9 103.2(3) . .
O10 Co3 O9 83.8(3) 4_665 .
O10 Co3 O9 83.2(3) . .
O11 Co3 O9 164.6(4) . .
O3 S1 O4 116.2(5) . .
O3 S1 C2 106.8(5) . .
O4 S1 C2 106.8(5) . .
O3 S1 C9 110.9(5) . .
O4 S1 C9 107.6(5) . .
C2 S1 C9 108.3(5) . .
O7 S2 O6 115.2(4) . .
O7 S2 C13 110.1(5) . .
O6 S2 C13 109.1(5) . .
O7 S2 C19 106.4(4) . .
O6 S2 C19 111.2(4) . .
C13 S2 C19 104.2(4) . .
O11 S3 O12 114.9(4) . .
O11 S3 C26 108.4(5) . 4_665
O12 S3 C26 109.5(5) . 4_665
O11 S3 C30 108.2(5) . .
O12 S3 C30 109.0(5) . .
C26 S3 C30 106.6(5) 4_665 .
Co1 O1 Co1 86.9(3) 10_556 .
Co1 O1 Co2 85.65(13) 10_556 10_556
Co1 O1 Co2 147.6(5) . 10_556
Co1 O1 Co2 147.6(5) 10_556 .
Co1 O1 Co2 85.65(13) . .
Co2 O1 Co2 84.0(3) 10_556 .
C1 O2 Co1 134.18(17) . .
C1 O2 Co1 134.18(17) . 10_556
Co1 O2 Co1 91.5(3) . 10_556
S1 O3 Co1 120.2(5) . .
C8 O5 Co1 134.2(6) . .
C8 O5 Co2 129.9(5) . .
Co1 O5 Co2 90.1(3) . .
S2 O6 Co2 120.7(3) . .
C18 O8 Co2 133.36(18) . .
C18 O8 Co2 133.36(18) . 10_556
Co2 O8 Co2 92.9(3) . 10_556
Co3 O9 Co3 85.69(19) 4_665 .
Co3 O9 Co3 148.2(7) 4_665 3_645
Co3 O9 Co3 85.69(19) . 3_645
Co3 O9 Co3 85.69(19) 4_665 2_755
Co3 O9 Co3 148.2(7) . 2_755
Co3 O9 Co3 85.69(19) 3_645 2_755
C25 O10 Co3 133.0(5) . 3_645
C25 O10 Co3 135.8(5) . .
Co3 O10 Co3 90.8(2) 3_645 .
S3 O11 Co3 121.5(4) . .
C35 O13 Co1 128.0(7) . .
C35 O14 Co2 129.0(8) . .
C42 O15 Co3 128.6(9) . .
C42 O16 Co3 130.4(8) . 4_665
C43 O17 Co1 124.5(9) . .
C48 O18 Co2 127.6(9) . 3_645
O2 C1 C2 120.1(6) . 10_556
O2 C1 C2 120.1(6) . .
C2 C1 C2 119.5(12) 10_556 .
C1 C2 C3 121.3(10) . .
C1 C2 S1 127.4(8) . .
C3 C2 S1 111.3(7) . .
C4 C3 C2 119.8(10) . .
C4 C3 H3 120.1 . .
C2 C3 H3 120.1 . .
C3 C4 C3 117.9(13) . 10_556
C3 C4 C5 121.0(6) . .
C3 C4 C5 121.0(6) 10_556 .
C4 C5 C7 112.4(9) . .
C4 C5 C7 112.4(9) . 10_556
C7 C5 C7 113.7(18) . 10_556
C4 C5 C6 105.1(15) . .
C7 C5 C6 106.2(11) . .
C7 C5 C6 106.2(11) 10_556 .
C5 C6 H6A 111.8 . .
C5 C6 H6B 104.6 . .
H6A C6 H6B 109.5 . .
C5 C7 H7A 109.5 . .
C5 C7 H7B 109.5 . .
H7A C7 H7B 109.5 . .
C5 C7 H7C 109.5 . .
H7A C7 H7C 109.5 . .
H7B C7 H7C 109.5 . .
C13 C8 O5 125.1(8) . .
C13 C8 C9 114.1(8) . .
O5 C8 C9 120.6(8) . .
C10 C9 C8 122.9(10) . .
C10 C9 S1 114.8(8) . .
C8 C9 S1 122.3(7) . .
C9 C10 C11 120.9(11) . .
C9 C10 H10 119.5 . .
C11 C10 H10 119.5 . .
C12 C11 C10 117.0(11) . .
C12 C11 C14 119.5(14) . .
C10 C11 C14 123.5(14) . .
C11 C12 C13 118.9(12) . .
C11 C12 H12 120.6 . .
C13 C12 H12 120.6 . .
C8 C13 C12 125.9(11) . .
C8 C13 S2 122.4(8) . .
C12 C13 S2 111.7(10) . .
C15 C14 C17 112(3) . .
C15 C14 C11 111.1(18) . .
C17 C14 C11 110(3) . .
C15 C14 C16 112(3) . .
C17 C14 C16 103(2) . .
C11 C14 C16 108(3) . .
C14 C15 H15A 109.5 . .
C14 C15 H15B 109.5 . .
H15A C15 H15B 109.5 . .
C14 C15 H15C 109.5 . .
H15A C15 H15C 109.5 . .
H15B C15 H15C 109.5 . .
C14 C16 H16A 109.5 . .
C14 C16 H16B 109.5 . .
H16A C16 H16B 109.5 . .
C14 C16 H16C 109.5 . .
H16A C16 H16C 109.5 . .
H16B C16 H16C 109.5 . .
C14 C17 H17A 109.5 . .
C14 C17 H17B 109.5 . .
H17A C17 H17B 109.5 . .
C14 C17 H17C 109.5 . .
H17A C17 H17C 109.5 . .
H17B C17 H17C 109.5 . .
C19 C18 C19 116.9(11) 10_556 .
C19 C18 O8 121.4(5) 10_556 .
C19 C18 O8 121.4(5) . .
C20 C19 C18 122.3(10) . .
C20 C19 S2 113.9(8) . .
C18 C19 S2 123.6(7) . .
C19 C20 C21 120.2(11) . .
C19 C20 H20 119.9 . .
C21 C20 H20 119.9 . .
C20 C21 C20 118.1(14) . 10_556
C20 C21 C22 120.9(7) . .
C20 C21 C22 120.9(7) 10_556 .
C24 C22 C23 125.0(16) . .
C24 C22 C23 125.0(16) . 10_556
C23 C22 C23 84(3) . 10_556
C24 C22 C21 110.0(16) . .
C23 C22 C21 104.2(14) . .
C23 C22 C21 104.2(14) 10_556 .
C22 C23 H23A 109.5 . .
C22 C23 H23B 109.5 . .
H23A C23 H23B 109.5 . .
C22 C23 H23C 109.5 . .
H23A C23 H23C 109.5 . .
H23B C23 H23C 109.5 . .
C22 C24 H24A 105.8 . .
C22 C24 H24B 111.3 . .
H24A C24 H24B 109.5 . .
O10 C25 C30 119.7(7) . .
O10 C25 C26 119.9(8) . .
C30 C25 C26 119.8(8) . .
C27 C26 C25 118.3(10) . .
C27 C26 S3 113.2(9) . 3_645
C25 C26 S3 128.1(7) . 3_645
C28 C27 C26 122.5(11) . .
C28 C27 H27 118.7 . .
C26 C27 H27 118.7 . .
C29 C28 C27 119.7(12) . .
C29 C28 C31 117.4(14) . .
C27 C28 C31 122.7(13) . .
C28 C29 C30 117.1(12) . .
C28 C29 H29 121.4 . .
C30 C29 H29 121.4 . .
C25 C30 C29 120.9(9) . .
C25 C30 S3 126.9(7) . .
C29 C30 S3 110.5(9) . .
C33 C31 C28 111.2(15) . .
C33 C31 C34 115.3(19) . .
C28 C31 C34 114.6(16) . .
C33 C31 C32 109.4(16) . .
C28 C31 C32 106.1(14) . .
C34 C31 C32 99.0(19) . .
C31 C32 H32A 109.5 . .
C31 C32 H32B 109.5 . .
H32A C32 H32B 109.5 . .
C31 C32 H32C 109.5 . .
H32A C32 H32C 109.5 . .
H32B C32 H32C 109.5 . .
C31 C33 H33A 109.5 . .
C31 C33 H33B 109.5 . .
H33A C33 H33B 109.5 . .
C31 C33 H33C 109.5 . .
H33A C33 H33C 109.5 . .
H33B C33 H33C 109.5 . .
C31 C34 H34A 109.5 . .
C31 C34 H34B 109.5 . .
H34A C34 H34B 109.5 . .
C31 C34 H34C 109.5 . .
H34A C34 H34C 109.5 . .
H34B C34 H34C 109.5 . .
O13 C35 O14 124.4(11) . .
O13 C35 C36 118.8(12) . .
O14 C35 C36 116.6(13) . .
C41 C36 C37 117.4(11) . .
C41 C36 C35 119.1(11) . .
C37 C36 C35 122.7(13) . .
C38 C37 C36 119.1(13) . .
C38 C37 H37 120.5 . .
C36 C37 H37 120.5 . .
C37 C38 C39 123.9(13) . .
C37 C38 H38 118.1 . .
C39 C38 H38 118.1 . .
C40 C39 C38 119.7(12) . .
C40 C39 C42 119.5(13) . .
C38 C39 C42 120.8(13) . .
C39 C40 C41 124.1(14) . .
C39 C40 H40 118.0 . .
C41 C40 H40 118.0 . .
C36 C41 C40 115.7(12) . .
C36 C41 H41 122.2 . .
C40 C41 H41 122.2 . .
O16 C42 O15 123.0(14) . .
O16 C42 C39 117.1(12) . .
O15 C42 C39 119.8(15) . .
O17 C43 O17 130.8(15) 10_556 .
O17 C43 C44 114.5(7) 10_556 .
O17 C43 C44 114.5(7) . .
C45 C44 C45 119.1(19) 10_556 .
C45 C44 C43 120.1(9) 10_556 .
C45 C44 C43 120.1(9) . .
C46 C45 C44 122.4(16) . .
C46 C45 H45 118.8 . .
C44 C45 H45 118.8 . .
C45 C46 C47 118.7(14) . .
C45 C46 H46 120.7 . .
C47 C46 H46 120.7 . .
C46 C47 C46 118.4(14) 10_556 .
C46 C47 C48 120.8(7) 10_556 .
C46 C47 C48 120.8(7) . .
O18 C48 O18 126.5(16) . 10_556
O18 C48 C47 116.6(8) . .
O18 C48 C47 116.6(8) 10_556 .

loop_
_geom_bond_atom_site_label_1
_geom_bond_atom_site_label_2
_geom_bond_distance
_geom_bond_site_symmetry_2
Co1 O17 2.017(7) .
Co1 O13 2.029(7) .
Co1 O2 2.096(6) .
Co1 O5 2.116(6) .
Co1 O3 2.143(7) .
Co1 O1 2.183(6) .
Co2 O14 2.031(8) .
Co2 O18 2.039(7) 4_665
Co2 O8 2.069(6) .
Co2 O5 2.133(6) .
Co2 O6 2.124(6) .
Co2 O1 2.242(6) .
Co2 Co2 3.000(3) 10_556
Co3 O16 2.009(8) 3_645
Co3 O15 2.045(7) .
Co3 O10 2.096(6) 4_665
Co3 O10 2.120(6) .
Co3 O11 2.140(7) .
Co3 O9 2.206(4) .
S1 O3 1.413(8) .
S1 O4 1.430(8) .
S1 C2 1.761(11) .
S1 C9 1.777(10) .
S2 O7 1.445(7) .
S2 O6 1.411(7) .
S2 C13 1.785(11) .
S2 C19 1.767(11) .
S3 O11 1.411(8) .
S3 O12 1.450(7) .
S3 C26 1.717(12) 4_665
S3 C30 1.762(10) .
O1 Co1 2.183(6) 10_556
O1 Co2 2.242(6) 10_556
O2 C1 1.319(13) .
O2 Co1 2.096(6) 10_556
O5 C8 1.317(10) .
O8 C18 1.375(13) .
O8 Co2 2.069(6) 10_556
O9 Co3 2.206(4) 4_665
O9 Co3 2.206(4) 3_645
O9 Co3 2.206(4) 2_755
O10 C25 1.331(9) .
O10 Co3 2.096(6) 3_645
O13 C35 1.246(14) .
O14 C35 1.266(14) .
O15 C42 1.259(13) .
O16 C42 1.266(16) .
O16 Co3 2.009(8) 4_665
O17 C43 1.268(8) .
O18 C48 1.237(10) .
O18 Co2 2.039(7) 3_645
C1 C2 1.387(11) 10_556
C1 C2 1.387(11) .
C2 C3 1.427(15) .
C3 C4 1.432(12) .
C3 H3 0.9500 .
C4 C3 1.432(12) 10_556
C4 C5 1.51(2) .
C5 C7 1.479(17) .
C5 C7 1.479(17) 10_556
C5 C6 1.58(3) .
C6 H6A 0.9600 .
C6 H6B 0.9600 .
C7 H7A 0.9800 .
C7 H7B 0.9800 .
C7 H7C 0.9800 .
C8 C13 1.358(13) .
C8 C9 1.432(12) .
C9 C10 1.372(14) .
C10 C11 1.421(17) .
C10 H10 0.9500 .
C11 C12 1.410(18) .
C11 C14 1.57(3) .
C12 C13 1.400(15) .
C12 H12 0.9500 .
C14 C15 1.41(3) .
C14 C17 1.49(4) .
C14 C16 1.52(5) .
C15 H15A 0.9800 .
C15 H15B 0.9800 .
C15 H15C 0.9800 .
C16 H16A 0.9800 .
C16 H16B 0.9800 .
C16 H16C 0.9800 .
C17 H17A 0.9800 .
C17 H17B 0.9800 .
C17 H17C 0.9800 .
C18 C19 1.401(10) 10_556
C18 C19 1.401(10) .
C19 C20 1.345(13) .
C20 C21 1.412(12) .
C20 H20 0.9500 .
C21 C20 1.412(12) 10_556
C21 C22 1.62(2) .
C22 C24 1.35(3) .
C22 C23 1.45(2) .
C22 C23 1.45(2) 10_556
C23 H23A 0.9800 .
C23 H23B 0.9800 .
C23 H23C 0.9800 .
C24 H24A 0.9602 .
C24 H24B 0.9601 .
C25 C30 1.342(12) .
C25 C26 1.423(13) .
C26 C27 1.391(15) .
C26 S3 1.717(12) 3_645
C27 C28 1.369(17) .
C27 H27 0.9500 .
C28 C29 1.415(18) .
C28 C31 1.579(19) .
C29 C30 1.459(15) .
C29 H29 0.9500 .
C31 C33 1.52(3) .
C31 C34 1.49(2) .
C31 C32 1.62(2) .
C32 H32A 0.9800 .
C32 H32B 0.9800 .
C32 H32C 0.9800 .
C33 H33A 0.9800 .
C33 H33B 0.9800 .
C33 H33C 0.9800 .
C34 H34A 0.9800 .
C34 H34B 0.9800 .
C34 H34C 0.9800 .
C35 C36 1.481(17) .
C36 C41 1.409(17) .
C36 C37 1.414(19) .
C37 C38 1.325(16) .
C37 H37 0.9500 .
C38 C39 1.305(16) .
C38 H38 0.9500 .
C39 C40 1.272(17) .
C39 C42 1.523(18) .
C40 C41 1.414(17) .
C40 H40 0.9500 .
C41 H41 0.9500 .
C43 O17 1.268(9) 10_556
C43 C44 1.55(2) .
C44 C45 1.343(17) 10_556
C44 C45 1.343(17) .
C45 C46 1.437(18) .
C45 H45 0.9500 .
C46 C47 1.409(14) .
C46 H46 0.9500 .
C47 C46 1.409(14) 10_556
C47 C48 1.50(2) .
C48 O18 1.237(10) 10_556

loop_
_platon_squeeze_void_nr
_platon_squeeze_void_average_x
_platon_squeeze_void_average_y
_platon_squeeze_void_average_z
_platon_squeeze_void_volume
_platon_squeeze_void_count_electrons
_platon_squeeze_void_content
1 0.000 0.000 0.000 291 148 ' '
2 0.374 0.150 -0.002 19074 5114 ' '
3 0.500 0.500 0.500 291 148 ' '
